data_2224261
loop_
_publ_author_name
'Cheng, Xiao-Li'
'Gao, Shan'
'Ng, Seik Weng'

_publ_section_title
;
 Bis(2-aminopyrazine-\k<i>N</i>^1^)tetraaquacadmium(II)
 bis(perchlorate)--2-aminopyrazine (1/4)
;
_journal_coeditor_code HB5230
_journal_issue 12
_journal_name_full 'Acta Crystallographica Section E'
_journal_page_first m1634
_journal_paper_doi 10.1107/S1600536809048387
_journal_volume 65
_journal_year 2009
_chemical_formula_iupac '[Cd (C4 H5 N3)2 (H2 O)4] (Cl O4)2, 4C4 H5 N3'
_chemical_formula_moiety 'C8 H18 Cd N6 O4 2+, 2[Cl O4] -, 4C4 H5 N3'
_chemical_formula_sum 'C24 H38 Cd Cl2 N18 O12'
_chemical_formula_weight 954.02
_chemical_name_systematic
;
Bis(2-aminopyrazine-\k<i>N</i>^1^)tetraaquacadmium(II)
bis(perchlorate)--2-aminopyrazine (1/4)
;
_space_group_IT_number 14
_symmetry_cell_setting monoclinic
_symmetry_space_group_name_Hall '-P 2ybc'
_symmetry_space_group_name_H-M 'P 1 21/c 1'
_atom_sites_solution_hydrogens geom
_atom_sites_solution_primary direct
_atom_sites_solution_secondary difmap
_audit_creation_method SHELXL-97
_cell_angle_alpha 90.00
_cell_angle_beta 96.4263(7)
_cell_angle_gamma 90.00
_cell_formula_units_Z 2
_cell_length_a 8.8912(2)
_cell_length_b 23.2402(4)
_cell_length_c 9.3689(2)
_cell_measurement_reflns_used 16676
_cell_measurement_temperature 293(2)
_cell_measurement_theta_max 27.5
_cell_measurement_theta_min 3.0
_cell_volume 1923.76(7)
_computing_cell_refinement 'RAPID-AUTO (Rigaku, 1998)'
_computing_data_collection 'RAPID-AUTO (Rigaku, 1998)'
_computing_data_reduction 'CrystalClear (Rigaku/MSC, 2002)'
_computing_molecular_graphics 'X-SEED (Barbour, 2001)'
_computing_publication_material 'publCIF (Westrip, 2009)'
_computing_structure_refinement 'SHELXL97 (Sheldrick, 2008)'
_computing_structure_solution 'SHELXS97 (Sheldrick, 2008)'
_diffrn_ambient_temperature 293(2)
_diffrn_measured_fraction_theta_full 0.998
_diffrn_measured_fraction_theta_max 0.998
_diffrn_measurement_device_type 'Rigaku R-AXIS RAPID IP diffractometer'
_diffrn_measurement_method '\w scan'
_diffrn_radiation_monochromator graphite
_diffrn_radiation_source 'fine-focus sealed tube'
_diffrn_radiation_type MoK\a
_diffrn_radiation_wavelength 0.71073
_diffrn_reflns_av_R_equivalents 0.0241
_diffrn_reflns_av_sigmaI/netI 0.0184
_diffrn_reflns_limit_h_max 11
_diffrn_reflns_limit_h_min -11
_diffrn_reflns_limit_k_max 30
_diffrn_reflns_limit_k_min -30
_diffrn_reflns_limit_l_max 12
_diffrn_reflns_limit_l_min -12
_diffrn_reflns_number 18645
_diffrn_reflns_theta_full 27.47
_diffrn_reflns_theta_max 27.47
_diffrn_reflns_theta_min 3.12
_diffrn_standards_decay_% 0
_diffrn_standards_interval_count 0
_diffrn_standards_interval_time 0
_diffrn_standards_number 0
_exptl_absorpt_coefficient_mu 0.788
_exptl_absorpt_correction_T_max 0.8910
_exptl_absorpt_correction_T_min 0.8712
_exptl_absorpt_correction_type multi-scan
_exptl_absorpt_process_details '(ABSCOR; Higashi, 1995)'
_exptl_crystal_colour Colorless
_exptl_crystal_density_diffrn 1.647
_exptl_crystal_density_method 'not measured'
_exptl_crystal_description Prism
_exptl_crystal_F_000 972
_exptl_crystal_size_max 0.18
_exptl_crystal_size_mid 0.15
_exptl_crystal_size_min 0.15
_refine_diff_density_max 0.337
_refine_diff_density_min -0.583
_refine_ls_extinction_method none
_refine_ls_goodness_of_fit_ref 1.080
_refine_ls_hydrogen_treatment mixed
_refine_ls_matrix_type full
_refine_ls_number_parameters 299
_refine_ls_number_reflns 4393
_refine_ls_number_restraints 10
_refine_ls_restrained_S_all 1.079
_refine_ls_R_factor_all 0.0290
_refine_ls_R_factor_gt 0.0262
_refine_ls_shift/su_max 0.001
_refine_ls_shift/su_mean 0.001
_refine_ls_structure_factor_coef Fsqd
_refine_ls_weighting_details 'calc w=1/[\s^2^(Fo^2^)+(0.0410P)^2^+0.6531P] where P=(Fo^2^+2Fc^2^)/3'
_refine_ls_weighting_scheme calc
_refine_ls_wR_factor_gt 0.0704
_refine_ls_wR_factor_ref 0.0724
_reflns_number_gt 3982
_reflns_number_total 4393
_reflns_threshold_expression I>2\s(I)
_cod_data_source_file hb5230.cif
_cod_data_source_block I
_cod_depositor_comments
;
The following automatic conversions were performed:
'_symmetry_cell_setting' value 'Monoclinic' changed to 'monoclinic'
according to '/home/saulius/struct/CIF-dictionaries/cif_core.dic'
dictionary named 'cif_core.dic' version 2.4.1 from
2010-06-29.

'_exptl_absorpt_correction_type' value 'Multi-scan' changed
to 'multi-scan' according to
'/home/saulius/struct/CIF-dictionaries/cif_core.dic' dictionary named
'cif_core.dic' version 2.4.1 from 2010-06-29.

Automatic conversion script
Id: cif_fix_enum 1527 2010-12-29 10:47:43Z saulius 

The following automatic conversions were performed:

'_symmetry_cell_setting' value 'Monoclinic' changed to 'monoclinic'
according to /home/saulius/struct/CIF-dictionaries/cif_core.dic
dictionary named 'cif_core.dic' version 2.4.1 from
2010-06-29.

'_exptl_absorpt_correction_type' value 'Multi-scan'
changed to 'multi-scan' according to
/home/saulius/struct/CIF-dictionaries/cif_core.dic dictionary named
'cif_core.dic' version 2.4.1 from 2010-06-29.

Automatic conversion script
Id: cif_fix_values 1715 2011-07-08 13:25:40Z adriana 
;
_cod_original_sg_symbol_H-M 'P 21/c'
_cod_database_code 2224261
_cod_database_fobs_code 2224261

loop_
_symmetry_equiv_pos_as_xyz
'x, y, z'
'-x, y+1/2, -z+1/2'
'-x, -y, -z'
'x, -y-1/2, z-1/2'

loop_
_atom_site_type_symbol
_atom_site_label
_atom_site_fract_x
_atom_site_fract_y
_atom_site_fract_z
_atom_site_U_iso_or_equiv
_atom_site_adp_type
_atom_site_calc_flag
_atom_site_refinement_flags
_atom_site_occupancy
_atom_site_disorder_assembly
_atom_site_disorder_group
Cd Cd1 0.5000 0.5000 0.5000 0.02847(7) Uani d S 1 . .
Cl Cl1 0.09644(5) 0.653770(19) 0.68436(5) 0.04031(11) Uani d . 1 . .
O O1 0.2212(2) 0.61643(9) 0.6674(2) 0.0791(6) Uani d . 1 . .
O O2 -0.03933(19) 0.62083(7) 0.6713(2) 0.0740(5) Uani d . 1 . .
O O3 0.1197(3) 0.67800(11) 0.8235(2) 0.0915(7) Uani d . 1 . .
O O4 0.0861(3) 0.69789(9) 0.5810(2) 0.0915(7) Uani d . 1 . .
O O1W 0.24457(16) 0.49525(6) 0.50677(16) 0.0390(3) Uani d D 1 . .
H H11 0.191(3) 0.5138(10) 0.443(2) 0.058(7) Uiso d D 1 . .
H H12 0.214(3) 0.5019(9) 0.5870(18) 0.057(8) Uiso d D 1 . .
O O2W 0.50795(16) 0.59683(5) 0.57870(14) 0.0396(3) Uani d D 1 . .
H H21 0.534(3) 0.6274(7) 0.541(3) 0.067(8) Uiso d D 1 . .
H H22 0.4296(19) 0.6048(11) 0.618(3) 0.064(8) Uiso d D 1 . .
N N1 0.46982(16) 0.52799(6) 0.26042(14) 0.0307(3) Uani d . 1 . .
N N2 0.33224(18) 0.53698(7) 0.02729(15) 0.0390(3) Uani d . 1 . .
N N3 0.29425(19) 0.45974(7) 0.17037(16) 0.0410(3) Uani d D 1 . .
H H31 0.322(3) 0.4384(8) 0.2423(18) 0.052(6) Uiso d D 1 . .
H H32 0.235(2) 0.4467(9) 0.1011(18) 0.047(6) Uiso d D 1 . .
N N4 0.09370(18) 0.56440(7) 0.29843(16) 0.0388(3) Uani d . 1 . .
N N5 -0.08831(18) 0.58548(7) 0.09866(17) 0.0442(4) Uani d . 1 . .
N N6 -0.0911(2) 0.49855(7) 0.2172(2) 0.0469(4) Uani d D 1 . .
H H61 -0.151(2) 0.4875(10) 0.1456(19) 0.048(6) Uiso d D 1 . .
H H62 -0.031(2) 0.4731(8) 0.256(3) 0.055(7) Uiso d D 1 . .
N N7 0.5948(2) 0.69581(7) 0.44802(18) 0.0450(4) Uani d . 1 . .
N N8 0.5465(2) 0.78730(7) 0.3350(2) 0.0517(4) Uani d . 1 . .
N N9 0.3655(3) 0.74176(11) 0.4486(3) 0.0756(7) Uani d D 1 . .
H H91 0.304(3) 0.7695(9) 0.432(3) 0.077(9) Uiso d D 1 . .
H H92 0.329(3) 0.7163(10) 0.500(3) 0.079(9) Uiso d D 1 . .
C C1 0.5453(2) 0.57603(8) 0.23394(18) 0.0374(4) Uani d . 1 . .
H H1 0.6196 0.5892 0.3041 0.045 Uiso calc R 1 . .
C C2 0.5189(2) 0.60663(8) 0.1092(2) 0.0445(4) Uani d . 1 . .
H H2 0.5728 0.6398 0.0927 0.053 Uiso calc R 1 . .
C C3 0.4069(2) 0.58525(9) 0.00885(19) 0.0436(4) Uani d . 1 . .
H H3 0.3827 0.6058 -0.0758 0.052 Uiso calc R 1 . .
C C4 0.3672(2) 0.50879(7) 0.15276(18) 0.0314(3) Uani d . 1 . .
C C5 -0.0272(3) 0.63751(9) 0.0928(2) 0.0507(5) Uani d . 1 . .
H H5 -0.0691 0.6630 0.0228 0.061 Uiso calc R 1 . .
C C6 0.0952(3) 0.65560(9) 0.1854(2) 0.0514(5) Uani d . 1 . .
H H6 0.1368 0.6921 0.1791 0.062 Uiso calc R 1 . .
C C7 0.1519(2) 0.61674(9) 0.2871(2) 0.0456(4) Uani d . 1 . .
H H7 0.2347 0.6274 0.3512 0.055 Uiso calc R 1 . .
C C8 -0.02538(19) 0.55082(8) 0.20305(18) 0.0351(3) Uani d . 1 . .
C C9 0.6867(3) 0.78674(9) 0.3004(2) 0.0515(5) Uani d . 1 . .
H H9 0.7190 0.8176 0.2485 0.062 Uiso calc R 1 . .
C C10 0.7873(3) 0.74272(10) 0.3375(3) 0.0541(5) Uani d . 1 . .
H H10 0.8859 0.7435 0.3134 0.065 Uiso calc R 1 . .
C C11 0.7340(2) 0.69784(9) 0.4116(2) 0.0506(5) Uani d . 1 . .
H H11A 0.7989 0.6673 0.4377 0.061 Uiso calc R 1 . .
C C12 0.5058(2) 0.74143(8) 0.4095(2) 0.0443(4) Uani d . 1 . .

loop_
_atom_site_aniso_label
_atom_site_aniso_U_11
_atom_site_aniso_U_22
_atom_site_aniso_U_33
_atom_site_aniso_U_12
_atom_site_aniso_U_13
_atom_site_aniso_U_23
Cd1 0.03046(10) 0.03085(10) 0.02343(9) -0.00094(6) 0.00002(6) 0.00250(5)
Cl1 0.0351(2) 0.0404(2) 0.0463(2) 0.00001(17) 0.00821(17) 0.00029(18)
O1 0.0470(9) 0.0858(13) 0.1065(15) 0.0166(9) 0.0179(9) -0.0229(11)
O2 0.0410(8) 0.0577(10) 0.1204(16) -0.0111(7) -0.0042(9) 0.0201(10)
O3 0.0815(14) 0.1346(19) 0.0612(11) -0.0055(13) 0.0194(10) -0.0369(12)
O4 0.1003(16) 0.0766(13) 0.0950(15) -0.0187(11) -0.0007(12) 0.0428(11)
O1W 0.0313(6) 0.0494(8) 0.0356(7) 0.0028(5) 0.0013(5) 0.0050(5)
O2W 0.0476(7) 0.0292(6) 0.0440(7) 0.0020(5) 0.0133(6) 0.0006(5)
N1 0.0335(7) 0.0336(7) 0.0243(6) -0.0003(5) 0.0007(5) 0.0016(5)
N2 0.0413(8) 0.0463(8) 0.0276(6) 0.0034(6) -0.0034(6) 0.0030(6)
N3 0.0487(9) 0.0396(8) 0.0320(7) -0.0089(7) -0.0069(7) 0.0004(6)
N4 0.0375(8) 0.0432(8) 0.0338(7) 0.0055(6) -0.0039(6) -0.0007(6)
N5 0.0398(8) 0.0505(9) 0.0401(8) 0.0005(7) -0.0047(6) 0.0119(7)
N6 0.0480(10) 0.0432(9) 0.0463(10) -0.0037(7) -0.0091(8) 0.0079(7)
N7 0.0522(10) 0.0364(8) 0.0461(9) -0.0054(7) 0.0046(7) 0.0029(7)
N8 0.0538(10) 0.0419(9) 0.0593(10) -0.0003(8) 0.0061(8) 0.0089(8)
N9 0.0579(13) 0.0616(14) 0.113(2) 0.0022(11) 0.0351(13) 0.0136(13)
C1 0.0378(9) 0.0410(9) 0.0325(8) -0.0051(7) 0.0009(7) 0.0019(7)
C2 0.0506(11) 0.0431(10) 0.0397(9) -0.0076(8) 0.0054(8) 0.0101(8)
C3 0.0505(11) 0.0491(10) 0.0307(8) 0.0048(8) 0.0027(7) 0.0111(7)
C4 0.0327(8) 0.0350(8) 0.0264(7) 0.0046(6) 0.0022(6) -0.0012(6)
C5 0.0529(12) 0.0493(11) 0.0491(11) 0.0058(9) 0.0018(9) 0.0169(9)
C6 0.0549(12) 0.0396(10) 0.0602(12) -0.0035(9) 0.0084(10) 0.0019(9)
C7 0.0423(10) 0.0480(10) 0.0455(10) -0.0015(8) 0.0006(8) -0.0093(8)
C8 0.0323(8) 0.0416(9) 0.0311(8) 0.0040(7) 0.0022(6) 0.0019(7)
C9 0.0599(13) 0.0458(10) 0.0491(11) -0.0110(9) 0.0079(9) 0.0050(9)
C10 0.0427(11) 0.0554(12) 0.0649(13) -0.0085(9) 0.0098(10) -0.0018(10)
C11 0.0462(11) 0.0441(10) 0.0597(12) 0.0000(8) -0.0018(9) -0.0013(9)
C12 0.0478(10) 0.0378(9) 0.0475(10) -0.0050(8) 0.0061(8) -0.0028(8)

loop_
_atom_type_symbol
_atom_type_description
_atom_type_scat_dispersion_real
_atom_type_scat_dispersion_imag
_atom_type_scat_source
C C 0.0033 0.0016 'International Tables Vol C Tables 4.2.6.8 and 6.1.1.4'
H H 0.0000 0.0000 'International Tables Vol C Tables 4.2.6.8 and 6.1.1.4'
N N 0.0061 0.0033 'International Tables Vol C Tables 4.2.6.8 and 6.1.1.4'
O O 0.0106 0.0060 'International Tables Vol C Tables 4.2.6.8 and 6.1.1.4'
Cl Cl 0.1484 0.1585 'International Tables Vol C Tables 4.2.6.8 and 6.1.1.4'
Cd Cd -0.8075 1.2024 'International Tables Vol C Tables 4.2.6.8 and 6.1.1.4'

loop_
_geom_angle_atom_site_label_1
_geom_angle_atom_site_label_2
_geom_angle_atom_site_label_3
_geom_angle_site_symmetry_1
_geom_angle_site_symmetry_3
_geom_angle
_geom_angle_publ_flag
O1W Cd1 O1W . 3_666 180.0 ?
O1W Cd1 N1 . 3_666 88.13(5) ?
O1W Cd1 N1 3_666 3_666 91.87(5) ?
O1W Cd1 N1 . . 91.87(5) ?
O1W Cd1 N1 3_666 . 88.13(5) ?
N1 Cd1 N1 3_666 . 180.0 ?
O1W Cd1 O2W . 3_666 88.14(5) ?
O1W Cd1 O2W 3_666 3_666 91.86(5) ?
N1 Cd1 O2W 3_666 3_666 91.78(5) ?
N1 Cd1 O2W . 3_666 88.22(5) ?
O1W Cd1 O2W . . 91.86(5) ?
O1W Cd1 O2W 3_666 . 88.14(5) ?
N1 Cd1 O2W 3_666 . 88.22(5) ?
N1 Cd1 O2W . . 91.78(5) ?
O2W Cd1 O2W 3_666 . 180.0 ?
O4 Cl1 O3 . . 109.65(15) ?
O4 Cl1 O2 . . 110.08(12) ?
O3 Cl1 O2 . . 109.20(14) ?
O4 Cl1 O1 . . 110.95(15) ?
O3 Cl1 O1 . . 107.97(14) ?
O2 Cl1 O1 . . 108.96(12) ?
Cd1 O1W H11 . . 116.4(19) ?
Cd1 O1W H12 . . 116(2) ?
H11 O1W H12 . . 109(3) ?
Cd1 O2W H21 . . 132.5(19) ?
Cd1 O2W H22 . . 110.3(18) ?
H21 O2W H22 . . 106(3) ?
C1 N1 C4 . . 116.43(14) ?
C1 N1 Cd1 . . 113.95(10) ?
C4 N1 Cd1 . . 128.40(11) ?
C3 N2 C4 . . 117.02(15) ?
C4 N3 H31 . . 119.6(16) ?
C4 N3 H32 . . 119.0(15) ?
H31 N3 H32 . . 120(2) ?
C7 N4 C8 . . 116.48(16) ?
C5 N5 C8 . . 115.96(16) ?
C8 N6 H61 . . 115.5(17) ?
C8 N6 H62 . . 114.2(18) ?
H61 N6 H62 . . 116(2) ?
C11 N7 C12 . . 116.22(17) ?
C9 N8 C12 . . 115.77(18) ?
C12 N9 H91 . . 124(2) ?
C12 N9 H92 . . 125(2) ?
H91 N9 H92 . . 111(3) ?
N1 C1 C2 . . 123.39(16) ?
N1 C1 H1 . . 118.3 ?
C2 C1 H1 . . 118.3 ?
C1 C2 C3 . . 115.88(17) ?
C1 C2 H2 . . 122.1 ?
C3 C2 H2 . . 122.1 ?
N2 C3 C2 . . 123.28(16) ?
N2 C3 H3 . . 118.4 ?
C2 C3 H3 . . 118.4 ?
N3 C4 N2 . . 117.09(16) ?
N3 C4 N1 . . 119.05(15) ?
N2 C4 N1 . . 123.85(16) ?
N5 C5 C6 . . 123.28(18) ?
N5 C5 H5 . . 118.4 ?
C6 C5 H5 . . 118.4 ?
C7 C6 C5 . . 116.11(19) ?
C7 C6 H6 . . 121.9 ?
C5 C6 H6 . . 121.9 ?
N4 C7 C6 . . 122.90(18) ?
N4 C7 H7 . . 118.5 ?
C6 C7 H7 . . 118.5 ?
N5 C8 N4 . . 125.27(17) ?
N5 C8 N6 . . 117.33(16) ?
N4 C8 N6 . . 117.34(16) ?
N8 C9 C10 . . 123.3(2) ?
N8 C9 H9 . . 118.4 ?
C10 C9 H9 . . 118.4 ?
C11 C10 C9 . . 116.3(2) ?
C11 C10 H10 . . 121.9 ?
C9 C10 H10 . . 121.9 ?
N7 C11 C10 . . 123.1(2) ?
N7 C11 H11A . . 118.4 ?
C10 C11 H11A . . 118.4 ?
N9 C12 N8 . . 116.8(2) ?
N9 C12 N7 . . 117.91(19) ?
N8 C12 N7 . . 125.3(2) ?

loop_
_geom_bond_atom_site_label_1
_geom_bond_atom_site_label_2
_geom_bond_site_symmetry_2
_geom_bond_distance
_geom_bond_publ_flag
Cd1 O1W . 2.2820(10) y
Cd1 O2W . 2.3670(10) y
Cd1 O1W 3_666 2.2820(10) ?
Cd1 N1 3_666 2.3230(10) ?
Cd1 N1 . 2.3230(10) y
Cd1 O2W 3_666 2.3670(10) ?
Cl1 O4 . 1.406(2) ?
Cl1 O3 . 1.414(2) ?
Cl1 O2 . 1.423(2) ?
Cl1 O1 . 1.431(2) ?
O1W H11 . 0.840(10) ?
O1W H12 . 0.840(10) ?
O2W H21 . 0.840(10) ?
O2W H22 . 0.840(10) ?
N1 C1 . 1.340(2) ?
N1 C4 . 1.358(2) ?
N2 C3 . 1.324(3) ?
N2 C4 . 1.351(2) ?
N3 C4 . 1.331(2) ?
N3 H31 . 0.850(10) ?
N3 H32 . 0.850(10) ?
N4 C7 . 1.331(3) ?
N4 C8 . 1.344(2) ?
N5 C5 . 1.329(3) ?
N5 C8 . 1.340(2) ?
N6 C8 . 1.361(2) ?
N6 H61 . 0.850(10) ?
N6 H62 . 0.850(10) ?
N7 C11 . 1.321(3) ?
N7 C12 . 1.348(3) ?
N8 C9 . 1.323(3) ?
N8 C12 . 1.345(3) ?
N9 C12 . 1.338(3) ?
N9 H91 . 0.850(10) ?
N9 H92 . 0.850(10) ?
C1 C2 . 1.366(2) ?
C1 H1 . 0.9300 ?
C2 C3 . 1.383(3) ?
C2 H2 . 0.9300 ?
C3 H3 . 0.9300 ?
C5 C6 . 1.380(3) ?
C5 H5 . 0.9300 ?
C6 C7 . 1.367(3) ?
C6 H6 . 0.9300 ?
C7 H7 . 0.9300 ?
C9 C10 . 1.378(3) ?
C9 H9 . 0.9300 ?
C10 C11 . 1.367(3) ?
C10 H10 . 0.9300 ?
C11 H11A . 0.9300 ?

loop_
_geom_hbond_atom_site_label_D
_geom_hbond_atom_site_label_H
_geom_hbond_atom_site_label_A
_geom_hbond_site_symmetry_A
_geom_hbond_distance_DH
_geom_hbond_distance_HA
_geom_hbond_distance_DA
_geom_hbond_angle_DHA
_geom_hbond_publ_flag
O1w H11 N4 . 0.840(10) 1.920(10) 2.758(2) 171(3) yes
O1w H12 N6 3_566 0.840(10) 2.240(10) 3.059(3) 165(2) yes
O2w H21 N7 . 0.840(10) 1.920(10) 2.756(2) 178(3) yes
O2w H22 O1 . 0.840(10) 1.980(10) 2.806(2) 167(3) yes
N3 H31 O2w 3_666 0.850(10) 2.280(10) 3.070(2) 154(2) yes
N3 H32 N5 3_565 0.850(10) 2.280(10) 3.127(2) 175(2) yes
N6 H61 N2 3_565 0.850(10) 2.230(10) 3.071(2) 173(2) yes
N6 H62 O2 3_566 0.850(10) 2.350(10) 3.140(2) 155(2) yes
N9 H91 O3 4_575 0.850(10) 2.200(10) 3.009(4) 159(3) yes
N9 H92 O4 . 0.850(10) 2.41(2) 3.073(3) 135(3) yes

loop_
_geom_torsion_atom_site_label_1
_geom_torsion_atom_site_label_2
_geom_torsion_atom_site_label_3
_geom_torsion_atom_site_label_4
_geom_torsion_site_symmetry_1
_geom_torsion_site_symmetry_2
_geom_torsion_site_symmetry_3
_geom_torsion_site_symmetry_4
_geom_torsion
_geom_torsion_publ_flag
O1W Cd1 N1 C1 . . . . 127.25(12) ?
O1W Cd1 N1 C1 3_666 . . . -52.75(12) ?
O2W Cd1 N1 C1 3_666 . . . -144.67(12) ?
O2W Cd1 N1 C1 . . . . 35.33(12) ?
O1W Cd1 N1 C4 . . . . -39.56(14) ?
O1W Cd1 N1 C4 3_666 . . . 140.44(14) ?
O2W Cd1 N1 C4 3_666 . . . 48.52(14) ?
O2W Cd1 N1 C4 . . . . -131.48(14) ?
C4 N1 C1 C2 . . . . 2.8(3) ?
Cd1 N1 C1 C2 . . . . -165.63(16) ?
N1 C1 C2 C3 . . . . 0.3(3) ?
C4 N2 C3 C2 . . . . 1.5(3) ?
C1 C2 C3 N2 . . . . -2.6(3) ?
C3 N2 C4 N3 . . . . -178.82(18) ?
C3 N2 C4 N1 . . . . 2.0(3) ?
C1 N1 C4 N3 . . . . 176.72(17) ?
Cd1 N1 C4 N3 . . . . -16.7(2) ?
C1 N1 C4 N2 . . . . -4.1(2) ?
Cd1 N1 C4 N2 . . . . 162.47(13) ?
C8 N5 C5 C6 . . . . 1.1(3) ?
N5 C5 C6 C7 . . . . -0.5(3) ?
C8 N4 C7 C6 . . . . 0.4(3) ?
C5 C6 C7 N4 . . . . -0.3(3) ?
C5 N5 C8 N4 . . . . -1.1(3) ?
C5 N5 C8 N6 . . . . 176.16(19) ?
C7 N4 C8 N5 . . . . 0.3(3) ?
C7 N4 C8 N6 . . . . -176.88(18) ?
C12 N8 C9 C10 . . . . -0.3(3) ?
N8 C9 C10 C11 . . . . 1.1(3) ?
C12 N7 C11 C10 . . . . -0.8(3) ?
C9 C10 C11 N7 . . . . -0.4(3) ?
C9 N8 C12 N9 . . . . 178.4(2) ?
C9 N8 C12 N7 . . . . -1.1(3) ?
C11 N7 C12 N9 . . . . -177.8(2) ?
C11 N7 C12 N8 . . . . 1.7(3) ?
